data_7047457
loop_
_publ_author_name
'Mu\~noz-Osses, Michelle'
'Siegmund, Daniel'
'G\'omez, Alejandra'
'Godoy, Fernando'
'Fierro, Ang\'elica'
'Llanos, Leonel'
'Aravena, Daniel'
'Metzler-Nolte, Nils'

_publ_section_title
;
 Influence of the substituent on the phosphine ligand in novel rhenium(i)
 aldehydes. Synthesis, computational studies and first insights into the
 antiproliferative activity.
;
_journal_issue 39
_journal_name_full 'Dalton transactions (Cambridge, England : 2003)'
_journal_page_first 13861
_journal_page_last 13869
_journal_paper_doi 10.1039/c8dt03160f
_journal_volume 47
_journal_year 2018
_chemical_formula_sum 'C11 H14 O3 P Re'
_chemical_formula_weight 411.39
_space_group_crystal_system monoclinic
_space_group_IT_number 14
_space_group_name_Hall '-P 2yn'
_space_group_name_H-M_alt 'P 1 21/n 1'
_symmetry_space_group_name_Hall '-P 2yn'
_symmetry_space_group_name_H-M 'P 1 21/n 1'
_atom_sites_solution_hydrogens geom
_audit_creation_method SHELXL-2017/1
_audit_update_record
;
2017-12-21 deposited with the CCDC.
2018-09-07 downloaded from the CCDC.
;
_cell_angle_alpha 90
_cell_angle_beta 90.844(4)
_cell_angle_gamma 90
_cell_formula_units_Z 4
_cell_length_a 7.3784(4)
_cell_length_b 17.6786(7)
_cell_length_c 10.3377(5)
_cell_measurement_reflns_used 7344
_cell_measurement_temperature 173(2)
_cell_measurement_theta_max 33.7600
_cell_measurement_theta_min 3.5420
_cell_volume 1348.30(11)
_computing_cell_refinement
;
CrysAlisPro, Agilent Technologies,
Version 1.171.36.24 (release 03-12-2012 CrysAlis171 .NET)
(compiled Dec  3 2012,18:21:49)
;
_computing_data_collection
;
CrysAlisPro, Agilent Technologies,
Version 1.171.36.24 (release 03-12-2012 CrysAlis171 .NET)
(compiled Dec  3 2012,18:21:49)
;
_computing_data_reduction
;
CrysAlisPro, Agilent Technologies,
Version 1.171.36.24 (release 03-12-2012 CrysAlis171 .NET)
(compiled Dec  3 2012,18:21:49)
;
_computing_molecular_graphics 'ORTEP-III (Farrugia 2012)'
_computing_publication_material 'CIFTAB (Sheldrick)'
_computing_structure_refinement 'SHELXL-2017/1 (Sheldrick, 2017)'
_computing_structure_solution 'SHELXT (Sheldrick 2015)'
_diffrn_ambient_temperature 173(2)
_diffrn_measured_fraction_theta_full 0.999
_diffrn_measured_fraction_theta_max 0.977
_diffrn_measurement_device_type 'Xcalibur, Sapphire2, large Be window'
_diffrn_radiation_type MoK\a
_diffrn_radiation_wavelength 0.71073
_diffrn_reflns_av_R_equivalents 0.0663
_diffrn_reflns_av_unetI/netI 0.0478
_diffrn_reflns_Laue_measured_fraction_full 0.999
_diffrn_reflns_Laue_measured_fraction_max 0.977
_diffrn_reflns_limit_h_max 8
_diffrn_reflns_limit_h_min -9
_diffrn_reflns_limit_k_max 17
_diffrn_reflns_limit_k_min -21
_diffrn_reflns_limit_l_max 12
_diffrn_reflns_limit_l_min -12
_diffrn_reflns_number 11837
_diffrn_reflns_point_group_measured_fraction_full 0.999
_diffrn_reflns_point_group_measured_fraction_max 0.977
_diffrn_reflns_theta_full 25.000
_diffrn_reflns_theta_max 25.999
_diffrn_reflns_theta_min 2.992
_exptl_absorpt_coefficient_mu 9.120
_exptl_absorpt_correction_T_max 1.00000
_exptl_absorpt_correction_T_min 0.27397
_exptl_absorpt_correction_type multi-scan
_exptl_absorpt_process_details
;
CrysAlisPro, Agilent Technologies,
Version 1.171.36.24 (release 03-12-2012 CrysAlis171 .NET)
(compiled Dec  3 2012,18:21:49)
Empirical absorption correction using spherical harmonics,
 implemented in SCALE3 ABSPACK scaling algorithm.
;
_exptl_crystal_colour yellow
_exptl_crystal_density_diffrn 2.027
_exptl_crystal_description plate
_exptl_crystal_F_000 776
_exptl_crystal_recrystallization_method 'Re-crystallisation from solvent'
_exptl_crystal_size_max 0.350
_exptl_crystal_size_mid 0.150
_exptl_crystal_size_min 0.100
_refine_diff_density_max 4.067
_refine_diff_density_min -1.730
_refine_diff_density_rms 0.213
_refine_ls_extinction_method none
_refine_ls_goodness_of_fit_ref 1.105
_refine_ls_hydrogen_treatment constr
_refine_ls_matrix_type full
_refine_ls_number_parameters 146
_refine_ls_number_reflns 2632
_refine_ls_number_restraints 0
_refine_ls_restrained_S_all 1.105
_refine_ls_R_factor_all 0.0472
_refine_ls_R_factor_gt 0.0423
_refine_ls_shift/su_max 0.000
_refine_ls_shift/su_mean 0.000
_refine_ls_structure_factor_coef Fsqd
_refine_ls_weighting_details 'w=1/[\s^2^(Fo^2^)+(0.0509P)^2^+12.3405P] where P=(Fo^2^+2Fc^2^)/3'
_refine_ls_weighting_scheme calc
_refine_ls_wR_factor_gt 0.1091
_refine_ls_wR_factor_ref 0.1163
_reflns_Friedel_coverage 0.000
_reflns_number_gt 2383
_reflns_number_total 2632
_reflns_threshold_expression 'I > 2\s(I)'
_cod_data_source_file c8dt03160f2.cif
_cod_data_source_block 2a
_cod_depositor_comments 'Adding full bibliography for 7047457--7047459.cif.'
_cod_database_code 7047457
_shelx_shelxl_version_number 2017/1
_shelx_space_group_comment
;
The symmetry employed for this shelxl refinement is uniquely defined
by the following loop, which should always be used as a source of
symmetry information in preference to the above space-group names.
They are only intended as comments.
;
_shelx_estimated_absorpt_t_min 0.143
_shelx_estimated_absorpt_t_max 0.462

loop_
_space_group_symop_operation_xyz
'x, y, z'
'-x+1/2, y+1/2, -z+1/2'
'-x, -y, -z'
'x-1/2, -y-1/2, z-1/2'

loop_
_atom_site_label
_atom_site_type_symbol
_atom_site_fract_x
_atom_site_fract_y
_atom_site_fract_z
_atom_site_U_iso_or_equiv
_atom_site_adp_type
_atom_site_occupancy
_atom_site_site_symmetry_order
_atom_site_calc_flag
_atom_site_refinement_flags_posn
_atom_site_refinement_flags_adp
Re1 Re 0.20666(5) 0.42384(2) 0.68875(4) 0.02339(16) Uani 1 1 d . .
P1 P 0.2865(4) 0.32768(15) 0.8345(3) 0.0330(6) Uani 1 1 d . .
O3 O 0.6632(10) 0.5144(5) 0.8534(7) 0.047(2) Uani 1 1 d . .
O1 O -0.1515(12) 0.3437(5) 0.6365(9) 0.054(2) Uani 1 1 d . .
O2 O 0.3752(13) 0.3352(5) 0.4680(8) 0.055(2) Uani 1 1 d . .
C1 C -0.0130(14) 0.3726(6) 0.6572(11) 0.034(2) Uani 1 1 d . .
C2 C 0.3113(16) 0.3678(6) 0.5529(10) 0.035(2) Uani 1 1 d . .
C8 C 0.5818(14) 0.5208(6) 0.7513(10) 0.033(2) Uani 1 1 d . .
H8A H 0.650841 0.522223 0.674531 0.039 Uiso 1 1 calc R U
C4 C 0.3856(13) 0.5265(5) 0.7383(9) 0.028(2) Uani 1 1 d . .
C6 C 0.0995(15) 0.5437(6) 0.6535(11) 0.037(2) Uani 1 1 d . .
H6A H -0.002149 0.557874 0.593130 0.045 Uiso 1 1 calc R U
C7 C 0.0840(14) 0.5295(6) 0.7883(11) 0.035(2) Uani 1 1 d . .
H7A H -0.030697 0.530771 0.838621 0.043 Uiso 1 1 calc R U
C5 C 0.2842(14) 0.5414(5) 0.6222(9) 0.029(2) Uani 1 1 d . .
H5A H 0.336371 0.554464 0.536298 0.035 Uiso 1 1 calc R U
C3 C 0.2589(13) 0.5183(5) 0.8396(10) 0.029(2) Uani 1 1 d . .
H3A H 0.290054 0.510254 0.933118 0.035 Uiso 1 1 calc R U
C9 C 0.151(2) 0.3247(7) 0.9779(12) 0.053(3) Uani 1 1 d . .
H9A H 0.151555 0.374646 1.019109 0.079 Uiso 1 1 calc R U
H9B H 0.026418 0.310671 0.954389 0.079 Uiso 1 1 calc R U
H9C H 0.201616 0.287240 1.038244 0.079 Uiso 1 1 calc R U
C10 C 0.266(2) 0.2323(7) 0.7764(13) 0.059(4) Uani 1 1 d . .
H10A H 0.335948 0.226775 0.696881 0.088 Uiso 1 1 calc R U
H10B H 0.313867 0.197377 0.842214 0.088 Uiso 1 1 calc R U
H10C H 0.138669 0.220808 0.758359 0.088 Uiso 1 1 calc R U
C11 C 0.5140(19) 0.3309(9) 0.9008(15) 0.064(4) Uani 1 1 d . .
H11A H 0.538438 0.381495 0.935556 0.097 Uiso 1 1 calc R U
H11B H 0.526310 0.293440 0.970275 0.097 Uiso 1 1 calc R U
H11C H 0.600648 0.319451 0.832595 0.097 Uiso 1 1 calc R U

loop_
_atom_site_aniso_label
_atom_site_aniso_U_11
_atom_site_aniso_U_22
_atom_site_aniso_U_33
_atom_site_aniso_U_23
_atom_site_aniso_U_13
_atom_site_aniso_U_12
Re1 0.0297(2) 0.0183(2) 0.0220(2) 0.00053(14) -0.00394(16) -0.00078(14)
P1 0.0476(15) 0.0220(12) 0.0294(14) 0.0067(10) -0.0003(12) 0.0044(11)
O3 0.034(4) 0.078(6) 0.030(4) 0.002(4) -0.009(3) -0.005(4)
O1 0.048(5) 0.057(6) 0.056(5) 0.004(4) -0.010(4) -0.022(4)
O2 0.076(6) 0.040(5) 0.049(5) -0.013(4) 0.020(5) 0.002(4)
C1 0.036(5) 0.021(5) 0.045(6) -0.001(4) -0.007(5) -0.006(4)
C2 0.049(6) 0.022(5) 0.033(6) 0.004(4) -0.005(5) 0.002(5)
C8 0.032(5) 0.034(6) 0.032(6) 0.001(4) 0.007(4) -0.009(4)
C4 0.033(5) 0.021(5) 0.028(5) -0.001(4) -0.004(4) -0.010(4)
C6 0.045(6) 0.020(5) 0.045(6) -0.003(4) -0.017(5) 0.005(4)
C7 0.027(5) 0.028(5) 0.051(7) -0.010(5) -0.003(5) 0.001(4)
C5 0.045(5) 0.016(4) 0.025(5) 0.005(4) -0.009(4) -0.005(4)
C3 0.032(5) 0.025(5) 0.031(5) -0.011(4) -0.009(4) -0.004(4)
C9 0.075(9) 0.040(7) 0.044(7) 0.018(6) 0.007(6) -0.001(6)
C10 0.090(10) 0.028(6) 0.058(8) -0.001(6) 0.022(7) 0.003(6)
C11 0.055(8) 0.069(10) 0.069(9) 0.029(8) -0.009(7) 0.015(7)

loop_
_atom_type_symbol
_atom_type_description
_atom_type_scat_dispersion_real
_atom_type_scat_dispersion_imag
_atom_type_scat_source
C C 0.0033 0.0016 'International Tables Vol C Tables 4.2.6.8 and 6.1.1.4'
H H 0.0000 0.0000 'International Tables Vol C Tables 4.2.6.8 and 6.1.1.4'
O O 0.0106 0.0060 'International Tables Vol C Tables 4.2.6.8 and 6.1.1.4'
P P 0.1023 0.0942 'International Tables Vol C Tables 4.2.6.8 and 6.1.1.4'
Re Re -1.0185 7.2310 'International Tables Vol C Tables 4.2.6.8 and 6.1.1.4'

loop_
_geom_angle_atom_site_label_1
_geom_angle_atom_site_label_2
_geom_angle_atom_site_label_3
_geom_angle
C1 Re1 C2 88.8(5)
C1 Re1 C5 127.6(4)
C2 Re1 C5 98.5(4)
C1 Re1 C6 97.1(4)
C2 Re1 C6 120.7(4)
C5 Re1 C6 36.0(4)
C1 Re1 C4 155.5(4)
C2 Re1 C4 109.9(4)
C5 Re1 C4 36.5(3)
C6 Re1 C4 60.0(4)
C1 Re1 C3 126.8(4)
C2 Re1 C3 144.3(4)
C5 Re1 C3 60.2(4)
C6 Re1 C3 59.5(4)
C4 Re1 C3 35.9(4)
C1 Re1 C7 97.1(4)
C2 Re1 C7 156.3(4)
C5 Re1 C7 59.9(4)
C6 Re1 C7 35.9(4)
C4 Re1 C7 59.5(4)
C3 Re1 C7 35.2(4)
C1 Re1 P1 88.3(3)
C2 Re1 P1 89.7(3)
C5 Re1 P1 143.1(3)
C6 Re1 P1 149.1(3)
C4 Re1 P1 107.0(3)
C3 Re1 P1 93.0(3)
C7 Re1 P1 113.3(3)
C10 P1 C9 101.8(6)
C10 P1 C11 103.2(8)
C9 P1 C11 102.2(7)
C10 P1 Re1 116.6(5)
C9 P1 Re1 114.4(4)
C11 P1 Re1 116.5(5)
O1 C1 Re1 177.3(10)
O2 C2 Re1 178.3(9)
O3 C8 C4 124.5(10)
O3 C8 H8A 117.7
C4 C8 H8A 117.7
C3 C4 C5 107.2(9)
C3 C4 C8 126.0(9)
C5 C4 C8 126.7(9)
C3 C4 Re1 72.6(5)
C5 C4 Re1 70.5(5)
C8 C4 Re1 122.2(7)
C5 C6 C7 108.2(9)
C5 C6 Re1 71.1(6)
C7 C6 Re1 73.3(6)
C5 C6 H6A 125.8
C7 C6 H6A 125.8
Re1 C6 H6A 125.8
C3 C7 C6 108.0(10)
C3 C7 Re1 72.0(6)
C6 C7 Re1 70.8(6)
C3 C7 H7A 125.9
C6 C7 H7A 125.9
Re1 C7 H7A 125.9
C6 C5 C4 108.0(9)
C6 C5 Re1 73.0(6)
C4 C5 Re1 73.0(5)
C6 C5 H5A 125.8
C4 C5 H5A 125.8
Re1 C5 H5A 125.8
C7 C3 C4 108.5(9)
C7 C3 Re1 72.7(6)
C4 C3 Re1 71.4(5)
C7 C3 H3A 125.6
C4 C3 H3A 125.6
Re1 C3 H3A 125.6
P1 C9 H9A 109.5
P1 C9 H9B 109.5
H9A C9 H9B 109.5
P1 C9 H9C 109.5
H9A C9 H9C 109.5
H9B C9 H9C 109.5
P1 C10 H10A 109.5
P1 C10 H10B 109.5
H10A C10 H10B 109.5
P1 C10 H10C 109.5
H10A C10 H10C 109.5
H10B C10 H10C 109.5
P1 C11 H11A 109.5
P1 C11 H11B 109.5
H11A C11 H11B 109.5
P1 C11 H11C 109.5
H11A C11 H11C 109.5
H11B C11 H11C 109.5

loop_
_geom_bond_atom_site_label_1
_geom_bond_atom_site_label_2
_geom_bond_distance
Re1 C1 1.881(10)
Re1 C2 1.893(11)
Re1 C5 2.265(9)
Re1 C6 2.290(10)
Re1 C4 2.298(9)
Re1 C3 2.313(9)
Re1 C7 2.323(10)
Re1 P1 2.341(3)
P1 C10 1.795(13)
P1 C9 1.801(13)
P1 C11 1.804(14)
O3 C8 1.212(12)
O1 C1 1.159(13)
O2 C2 1.155(13)
C8 C4 1.455(14)
C8 H8A 0.9500
C4 C3 1.422(14)
C4 C5 1.429(13)
C6 C5 1.406(16)
C6 C7 1.423(16)
C6 H6A 1.0000
C7 C3 1.403(14)
C7 H7A 1.0000
C5 H5A 1.0000
C3 H3A 1.0000
C9 H9A 0.9800
C9 H9B 0.9800
C9 H9C 0.9800
C10 H10A 0.9800
C10 H10B 0.9800
C10 H10C 0.9800
C11 H11A 0.9800
C11 H11B 0.9800
C11 H11C 0.9800
